data_4026419
loop_
_publ_author_name
'Benjamin E. Moulton'
'Adrian C. Whitwood'
'Anne K. Duhme-Klair'
'Jason M. Lynam'
'Ian J. S. Fairlamb'

_publ_section_title
;
 Regiochemistry in Cobalt-Mediated Intermolecular Pauson-Khand Reactions
 of Unsymmetrical Internal Heteroaromatic Alkynes with Norbornene
;
_journal_name_full 'Journal of Organic Chemistry'
_journal_page_first 5320
_journal_page_last 5334
_journal_paper_doi 10.1021/jo200664m
_journal_volume 76
_journal_year 2011
_chemical_formula_moiety 'C25 H21 N O'
_chemical_formula_sum 'C25 H21 N O'
_chemical_formula_weight 351.43
_chemical_name_systematic
; 
 ? 
;
_space_group_IT_number 14
_symmetry_cell_setting monoclinic
_symmetry_space_group_name_Hall '-P 2ybc'
_symmetry_space_group_name_H-M 'P 1 21/c 1'
_atom_sites_solution_hydrogens geom
_atom_sites_solution_primary direct
_atom_sites_solution_secondary difmap
_audit_creation_method SHELXL-97
_cell_angle_alpha 90.00
_cell_angle_beta 116.184(4)
_cell_angle_gamma 90.00
_cell_formula_units_Z 4
_cell_length_a 9.503(2)
_cell_length_b 20.788(4)
_cell_length_c 9.877(2)
_cell_measurement_reflns_used 2811
_cell_measurement_temperature 110(2)
_cell_measurement_theta_max 24.90
_cell_measurement_theta_min 2.39
_cell_volume 1751.0(6)
_computing_cell_refinement 'Bruker SMART'
_computing_data_collection 'Bruker SMART'
_computing_data_reduction 'Bruker SAINT'
_computing_molecular_graphics 'Bruker SHELXTL'
_computing_publication_material 'Bruker SHELXTL'
_computing_structure_refinement 'SHELXL-97 (Sheldrick, 1997)'
_computing_structure_solution 'SHELXS-97 (Sheldrick, 1997)'
_diffrn_ambient_temperature 110(2)
_diffrn_measured_fraction_theta_full 0.978
_diffrn_measured_fraction_theta_max 0.978
_diffrn_measurement_device_type 'CCD area detector'
_diffrn_measurement_method 'phi and omega scans'
_diffrn_radiation_monochromator graphite
_diffrn_radiation_source 'fine-focus sealed tube'
_diffrn_radiation_type MoK\a
_diffrn_radiation_wavelength 0.71073
_diffrn_reflns_av_R_equivalents 0.0326
_diffrn_reflns_av_sigmaI/netI 0.0406
_diffrn_reflns_limit_h_max 11
_diffrn_reflns_limit_h_min -11
_diffrn_reflns_limit_k_max 16
_diffrn_reflns_limit_k_min -24
_diffrn_reflns_limit_l_max 11
_diffrn_reflns_limit_l_min -11
_diffrn_reflns_number 9300
_diffrn_reflns_theta_full 25.14
_diffrn_reflns_theta_max 25.14
_diffrn_reflns_theta_min 1.96
_exptl_absorpt_coefficient_mu 0.081
_exptl_absorpt_correction_T_max 0.990
_exptl_absorpt_correction_T_min 0.674
_exptl_absorpt_correction_type multi-scan
_exptl_absorpt_process_details 'SADABS v2.03; (Sheldrick)'
_exptl_crystal_colour colourless
_exptl_crystal_density_diffrn 1.333
_exptl_crystal_description block
_exptl_crystal_F_000 744
_exptl_crystal_size_max 0.23
_exptl_crystal_size_mid 0.13
_exptl_crystal_size_min 0.07
_refine_diff_density_max 0.244
_refine_diff_density_min -0.240
_refine_diff_density_rms 0.064
_refine_ls_extinction_method none
_refine_ls_goodness_of_fit_ref 1.182
_refine_ls_hydrogen_treatment mixed
_refine_ls_matrix_type full
_refine_ls_number_parameters 307
_refine_ls_number_reflns 3070
_refine_ls_number_restraints 0
_refine_ls_restrained_S_all 1.182
_refine_ls_R_factor_all 0.0713
_refine_ls_R_factor_gt 0.0540
_refine_ls_shift/su_max 0.000
_refine_ls_shift/su_mean 0.000
_refine_ls_structure_factor_coef Fsqd
_refine_ls_weighting_details 'calc w=1/[\s^2^(Fo^2^)+(0.0792P)^2^+1.7666P] where P=(Fo^2^+2Fc^2^)/3'
_refine_ls_weighting_scheme calc
_refine_ls_wR_factor_gt 0.1699
_refine_ls_wR_factor_ref 0.1798
_reflns_number_gt 2405
_reflns_number_total 3070
_reflns_threshold_expression >2sigma(I)
_cod_data_source_file jo200664m_si_004.cif
_cod_data_source_block ijf0726m
_cod_database_code 4026419

loop_
_symmetry_equiv_pos_as_xyz
'x, y, z'
'-x, y+1/2, -z+1/2'
'-x, -y, -z'
'x, -y-1/2, z-1/2'

loop_
_atom_site_label
_atom_site_type_symbol
_atom_site_fract_x
_atom_site_fract_y
_atom_site_fract_z
_atom_site_U_iso_or_equiv
_atom_site_adp_type
_atom_site_occupancy
_atom_site_symmetry_multiplicity
_atom_site_calc_flag
C1 C 0.4352(3) 0.90952(13) 0.2018(3) 0.0215(6) Uani 1 1 d
C2 C 0.5493(3) 0.87028(13) 0.3260(3) 0.0217(6) Uani 1 1 d
C3 C 0.5092(3) 0.80729(13) 0.3010(3) 0.0206(6) Uani 1 1 d
C4 C 0.3646(3) 0.79705(13) 0.1543(3) 0.0211(6) Uani 1 1 d
H4 H 0.388(4) 0.7668(15) 0.087(4) 0.025 Uiso 1 1 d
C5 C 0.3165(3) 0.86488(13) 0.0859(3) 0.0213(6) Uani 1 1 d
H5 H 0.322(4) 0.8699(15) -0.006(4) 0.026 Uiso 1 1 d
C6 C 0.1497(3) 0.87261(14) 0.0711(3) 0.0231(6) Uani 1 1 d
H6 H 0.115(4) 0.9154(17) 0.061(4) 0.028 Uiso 1 1 d
C7 C 0.0411(4) 0.82755(14) -0.0561(3) 0.0256(7) Uani 1 1 d
H7A H -0.069(4) 0.8373(15) -0.080(4) 0.031 Uiso 1 1 d
H7B H 0.054(4) 0.8313(16) -0.154(4) 0.031 Uiso 1 1 d
C8 C 0.0889(4) 0.75963(14) 0.0156(3) 0.0255(7) Uani 1 1 d
H8A H -0.002(4) 0.7403(16) 0.020(4) 0.031 Uiso 1 1 d
H8B H 0.126(4) 0.7336(16) -0.049(4) 0.031 Uiso 1 1 d
C9 C 0.2195(3) 0.77407(14) 0.1738(3) 0.0234(6) Uani 1 1 d
H9 H 0.242(4) 0.7401(16) 0.244(4) 0.028 Uiso 1 1 d
C10 C 0.1615(4) 0.83750(14) 0.2117(3) 0.0244(6) Uani 1 1 d
H10A H 0.056(4) 0.8355(15) 0.208(4) 0.029 Uiso 1 1 d
H10B H 0.239(4) 0.8598(16) 0.307(4) 0.029 Uiso 1 1 d
C11 C 0.6864(3) 0.90070(13) 0.4499(3) 0.0209(6) Uani 1 1 d
C12 C 0.6658(4) 0.93831(14) 0.5600(3) 0.0252(7) Uani 1 1 d
H12 H 0.556(4) 0.9436(16) 0.550(4) 0.030 Uiso 1 1 d
C13 C 0.7938(4) 0.96561(14) 0.6738(3) 0.0252(6) Uani 1 1 d
H13 H 0.785(4) 0.9923(16) 0.750(4) 0.030 Uiso 1 1 d
C14 C 0.9426(3) 0.95788(13) 0.6770(3) 0.0219(6) Uani 1 1 d
C15 C 0.9522(3) 0.92057(13) 0.5606(3) 0.0202(6) Uani 1 1 d
C16 C 1.0982(3) 0.91320(14) 0.5588(3) 0.0236(6) Uani 1 1 d
H16 H 1.097(4) 0.8898(16) 0.471(4) 0.028 Uiso 1 1 d
C17 C 1.2306(3) 0.94023(14) 0.6683(3) 0.0266(7) Uani 1 1 d
H17 H 1.331(4) 0.9351(16) 0.659(4) 0.032 Uiso 1 1 d
C18 C 1.2226(4) 0.97631(14) 0.7861(3) 0.0270(7) Uani 1 1 d
H18 H 1.321(4) 0.9941(16) 0.871(4) 0.032 Uiso 1 1 d
C19 C 1.0822(4) 0.98493(14) 0.7899(3) 0.0257(7) Uani 1 1 d
H19 H 1.076(4) 1.0117(16) 0.872(4) 0.031 Uiso 1 1 d
C20 C 0.5867(3) 0.75203(13) 0.4001(3) 0.0208(6) Uani 1 1 d
C21 C 0.6830(3) 0.75973(14) 0.5542(3) 0.0215(6) Uani 1 1 d
H21 H 0.705(4) 0.8033(16) 0.601(4) 0.026 Uiso 1 1 d
C22 C 0.7485(3) 0.70714(14) 0.6454(3) 0.0234(6) Uani 1 1 d
H22 H 0.812(4) 0.7134(15) 0.753(4) 0.028 Uiso 1 1 d
C23 C 0.7208(3) 0.64543(14) 0.5852(3) 0.0245(7) Uani 1 1 d
H23 H 0.767(4) 0.6086(17) 0.653(4) 0.029 Uiso 1 1 d
C24 C 0.6267(3) 0.63661(14) 0.4323(3) 0.0247(7) Uani 1 1 d
H24 H 0.604(4) 0.5945(17) 0.386(4) 0.030 Uiso 1 1 d
C25 C 0.5593(3) 0.68972(14) 0.3409(3) 0.0246(6) Uani 1 1 d
H25 H 0.487(4) 0.6830(16) 0.229(4) 0.030 Uiso 1 1 d
N1 N 0.8237(3) 0.89192(11) 0.4497(3) 0.0207(5) Uani 1 1 d
O1 O 0.4338(2) 0.96818(9) 0.1938(2) 0.0271(5) Uani 1 1 d

loop_
_atom_site_aniso_label
_atom_site_aniso_U_11
_atom_site_aniso_U_22
_atom_site_aniso_U_33
_atom_site_aniso_U_23
_atom_site_aniso_U_13
_atom_site_aniso_U_12
C1 0.0227(14) 0.0224(16) 0.0220(14) 0.0018(12) 0.0122(12) -0.0001(11)
C2 0.0205(14) 0.0226(15) 0.0236(15) 0.0018(12) 0.0112(12) 0.0006(11)
C3 0.0209(14) 0.0218(14) 0.0215(14) 0.0003(11) 0.0114(12) 0.0004(11)
C4 0.0235(14) 0.0192(14) 0.0199(14) -0.0017(11) 0.0090(12) 0.0001(11)
C5 0.0248(15) 0.0203(15) 0.0183(14) 0.0011(11) 0.0089(12) -0.0001(11)
C6 0.0242(15) 0.0195(15) 0.0233(15) -0.0017(12) 0.0085(12) 0.0015(12)
C7 0.0241(16) 0.0271(16) 0.0221(15) -0.0004(12) 0.0071(13) 0.0017(12)
C8 0.0249(16) 0.0244(16) 0.0232(15) -0.0021(12) 0.0070(13) -0.0031(12)
C9 0.0236(15) 0.0254(15) 0.0193(15) 0.0027(12) 0.0077(12) -0.0011(12)
C10 0.0218(15) 0.0299(17) 0.0212(15) -0.0029(12) 0.0093(12) -0.0016(12)
C11 0.0236(15) 0.0154(14) 0.0227(14) 0.0039(11) 0.0095(12) 0.0005(11)
C12 0.0265(16) 0.0220(15) 0.0280(16) -0.0002(12) 0.0129(13) 0.0002(12)
C13 0.0344(17) 0.0169(14) 0.0260(16) -0.0001(12) 0.0151(13) -0.0002(12)
C14 0.0297(16) 0.0134(13) 0.0204(15) 0.0037(11) 0.0092(12) -0.0005(11)
C15 0.0247(15) 0.0150(13) 0.0181(14) 0.0036(11) 0.0067(12) 0.0003(11)
C16 0.0282(16) 0.0186(14) 0.0233(15) 0.0003(12) 0.0108(13) 0.0005(11)
C17 0.0242(15) 0.0221(15) 0.0301(17) 0.0056(12) 0.0089(13) 0.0006(12)
C18 0.0274(16) 0.0202(15) 0.0249(16) 0.0027(12) 0.0038(13) -0.0038(12)
C19 0.0345(17) 0.0185(14) 0.0206(15) -0.0008(12) 0.0089(13) -0.0027(12)
C20 0.0194(14) 0.0199(14) 0.0246(15) 0.0019(11) 0.0112(12) 0.0006(11)
C21 0.0224(14) 0.0208(15) 0.0223(15) -0.0017(12) 0.0108(12) -0.0021(11)
C22 0.0214(14) 0.0258(16) 0.0218(15) 0.0007(12) 0.0087(12) 0.0007(11)
C23 0.0249(15) 0.0223(15) 0.0290(16) 0.0070(13) 0.0143(13) 0.0034(12)
C24 0.0278(16) 0.0179(15) 0.0289(16) -0.0017(12) 0.0128(13) -0.0009(12)
C25 0.0251(15) 0.0240(15) 0.0236(16) -0.0005(12) 0.0098(13) -0.0012(12)
N1 0.0250(13) 0.0150(11) 0.0206(12) 0.0020(9) 0.0086(10) -0.0007(9)
O1 0.0299(11) 0.0190(11) 0.0304(12) 0.0027(8) 0.0115(9) 0.0000(8)

loop_
_atom_type_symbol
_atom_type_description
_atom_type_scat_dispersion_real
_atom_type_scat_dispersion_imag
_atom_type_scat_source
C C 0.0033 0.0016 'International Tables Vol C Tables 4.2.6.8 and 6.1.1.4'
H H 0.0000 0.0000 'International Tables Vol C Tables 4.2.6.8 and 6.1.1.4'
N N 0.0061 0.0033 'International Tables Vol C Tables 4.2.6.8 and 6.1.1.4'
O O 0.0106 0.0060 'International Tables Vol C Tables 4.2.6.8 and 6.1.1.4'

loop_
_geom_angle_atom_site_label_1
_geom_angle_atom_site_label_2
_geom_angle_atom_site_label_3
_geom_angle
O1 C1 C2 126.1(3)
O1 C1 C5 125.3(3)
C2 C1 C5 108.6(2)
C3 C2 C1 109.8(2)
C3 C2 C11 129.6(3)
C1 C2 C11 120.5(2)
C2 C3 C20 127.8(3)
C2 C3 C4 112.0(2)
C20 C3 C4 120.2(2)
C3 C4 C5 105.1(2)
C3 C4 C9 114.1(2)
C5 C4 C9 103.2(2)
C3 C4 H4 110.4(18)
C5 C4 H4 113.1(18)
C9 C4 H4 110.7(17)
C1 C5 C6 113.6(2)
C1 C5 C4 104.5(2)
C6 C5 C4 103.3(2)
C1 C5 H5 108.8(19)
C6 C5 H5 113.2(19)
C4 C5 H5 113.1(19)
C10 C6 C5 101.8(2)
C10 C6 C7 101.8(2)
C5 C6 C7 107.8(2)
C10 C6 H6 116(2)
C5 C6 H6 113.8(19)
C7 C6 H6 114(2)
C6 C7 C8 103.0(2)
C6 C7 H7A 109.1(19)
C8 C7 H7A 111.0(19)
C6 C7 H7B 113.8(18)
C8 C7 H7B 111.4(18)
H7A C7 H7B 109(3)
C9 C8 C7 103.2(2)
C9 C8 H8A 112(2)
C7 C8 H8A 108(2)
C9 C8 H8B 113.3(19)
C7 C8 H8B 108.2(19)
H8A C8 H8B 112(3)
C8 C9 C10 101.5(2)
C8 C9 C4 107.3(2)
C10 C9 C4 101.6(2)
C8 C9 H9 115(2)
C10 C9 H9 117(2)
C4 C9 H9 113.2(19)
C6 C10 C9 94.5(2)
C6 C10 H10A 108.7(19)
C9 C10 H10A 115.0(19)
C6 C10 H10B 110.9(18)
C9 C10 H10B 115.3(19)
H10A C10 H10B 111(3)
N1 C11 C12 123.2(3)
N1 C11 C2 116.8(2)
C12 C11 C2 120.0(2)
C13 C12 C11 119.1(3)
C13 C12 H12 122.8(19)
C11 C12 H12 118.1(19)
C12 C13 C14 119.5(3)
C12 C13 H13 122(2)
C14 C13 H13 119(2)
C13 C14 C19 123.5(3)
C13 C14 C15 117.8(3)
C19 C14 C15 118.7(3)
N1 C15 C16 118.7(3)
N1 C15 C14 122.2(3)
C16 C15 C14 119.1(3)
C17 C16 C15 121.0(3)
C17 C16 H16 123.2(18)
C15 C16 H16 115.7(18)
C16 C17 C18 120.3(3)
C16 C17 H17 117.7(19)
C18 C17 H17 122(2)
C19 C18 C17 120.0(3)
C19 C18 H18 119.1(19)
C17 C18 H18 120.8(19)
C18 C19 C14 120.9(3)
C18 C19 H19 119.9(19)
C14 C19 H19 119.2(19)
C21 C20 C25 118.3(3)
C21 C20 C3 121.9(3)
C25 C20 C3 119.8(3)
C22 C21 C20 120.7(3)
C22 C21 H21 118.3(18)
C20 C21 H21 120.9(18)
C21 C22 C23 120.5(3)
C21 C22 H22 119.5(19)
C23 C22 H22 120.0(19)
C24 C23 C22 119.8(3)
C24 C23 H23 121(2)
C22 C23 H23 119(2)
C23 C24 C25 119.5(3)
C23 C24 H24 123(2)
C25 C24 H24 118(2)
C24 C25 C20 121.1(3)
C24 C25 H25 119.4(19)
C20 C25 H25 119.5(19)
C11 N1 C15 118.3(2)

loop_
_geom_bond_atom_site_label_1
_geom_bond_atom_site_label_2
_geom_bond_distance
C1 O1 1.222(3)
C1 C2 1.474(4)
C1 C5 1.518(4)
C2 C3 1.356(4)
C2 C11 1.479(4)
C3 C20 1.478(4)
C3 C4 1.509(4)
C4 C5 1.543(4)
C4 C9 1.549(4)
C4 H4 1.00(3)
C5 C6 1.535(4)
C5 H5 0.94(3)
C6 C10 1.528(4)
C6 C7 1.541(4)
C6 H6 0.94(3)
C7 C8 1.555(4)
C7 H7A 0.99(3)
C7 H7B 1.03(3)
C8 C9 1.537(4)
C8 H8A 0.97(3)
C8 H8B 1.01(3)
C9 C10 1.538(4)
C9 H9 0.94(4)
C10 H10A 0.99(3)
C10 H10B 1.01(3)
C11 N1 1.318(3)
C11 C12 1.421(4)
C12 C13 1.363(4)
C12 H12 1.01(3)
C13 C14 1.410(4)
C13 H13 0.97(3)
C14 C19 1.419(4)
C14 C15 1.422(4)
C15 N1 1.366(4)
C15 C16 1.404(4)
C16 C17 1.367(4)
C16 H16 0.99(3)
C17 C18 1.414(4)
C17 H17 1.01(3)
C18 C19 1.364(4)
C18 H18 1.01(4)
C19 H19 1.00(3)
C20 C21 1.397(4)
C20 C25 1.397(4)
C21 C22 1.378(4)
C21 H21 1.00(3)
C22 C23 1.389(4)
C22 H22 0.97(3)
C23 C24 1.386(4)
C23 H23 0.98(3)
C24 C25 1.391(4)
C24 H24 0.97(3)
C25 H25 1.02(4)

loop_
_geom_torsion_atom_site_label_1
_geom_torsion_atom_site_label_2
_geom_torsion_atom_site_label_3
_geom_torsion_atom_site_label_4
_geom_torsion
O1 C1 C2 C3 176.4(3)
C5 C1 C2 C3 -2.4(3)
O1 C1 C2 C11 -6.0(4)
C5 C1 C2 C11 175.2(2)
C1 C2 C3 C20 -176.9(2)
C11 C2 C3 C20 5.8(5)
C1 C2 C3 C4 1.3(3)
C11 C2 C3 C4 -176.1(3)
C2 C3 C4 C5 0.4(3)
C20 C3 C4 C5 178.6(2)
C2 C3 C4 C9 -111.9(3)
C20 C3 C4 C9 66.3(3)
O1 C1 C5 C6 -64.4(4)
C2 C1 C5 C6 114.4(3)
O1 C1 C5 C4 -176.3(3)
C2 C1 C5 C4 2.5(3)
C3 C4 C5 C1 -1.7(3)
C9 C4 C5 C1 118.0(2)
C3 C4 C5 C6 -120.8(2)
C9 C4 C5 C6 -1.0(3)
C1 C5 C6 C10 -76.6(3)
C4 C5 C6 C10 36.0(3)
C1 C5 C6 C7 176.7(2)
C4 C5 C6 C7 -70.7(3)
C10 C6 C7 C8 -34.8(3)
C5 C6 C7 C8 71.9(3)
C6 C7 C8 C9 -0.5(3)
C7 C8 C9 C10 35.4(3)
C7 C8 C9 C4 -70.7(3)
C3 C4 C9 C8 -174.5(2)
C5 C4 C9 C8 72.1(3)
C3 C4 C9 C10 79.5(3)
C5 C4 C9 C10 -33.9(3)
C5 C6 C10 C9 -55.7(2)
C7 C6 C10 C9 55.5(3)
C8 C9 C10 C6 -55.8(3)
C4 C9 C10 C6 54.8(2)
C3 C2 C11 N1 71.2(4)
C1 C2 C11 N1 -106.0(3)
C3 C2 C11 C12 -110.1(3)
C1 C2 C11 C12 72.8(3)
N1 C11 C12 C13 -1.7(4)
C2 C11 C12 C13 179.6(3)
C11 C12 C13 C14 2.2(4)
C12 C13 C14 C19 179.4(3)
C12 C13 C14 C15 -0.9(4)
C13 C14 C15 N1 -1.0(4)
C19 C14 C15 N1 178.7(2)
C13 C14 C15 C16 178.6(2)
C19 C14 C15 C16 -1.7(4)
N1 C15 C16 C17 -179.2(3)
C14 C15 C16 C17 1.3(4)
C15 C16 C17 C18 0.0(4)
C16 C17 C18 C19 -0.8(4)
C17 C18 C19 C14 0.2(4)
C13 C14 C19 C18 -179.3(3)
C15 C14 C19 C18 1.0(4)
C2 C3 C20 C21 20.4(4)
C4 C3 C20 C21 -157.6(3)
C2 C3 C20 C25 -162.0(3)
C4 C3 C20 C25 20.0(4)
C25 C20 C21 C22 -0.4(4)
C3 C20 C21 C22 177.2(2)
C20 C21 C22 C23 0.5(4)
C21 C22 C23 C24 0.1(4)
C22 C23 C24 C25 -0.9(4)
C23 C24 C25 C20 1.0(4)
C21 C20 C25 C24 -0.4(4)
C3 C20 C25 C24 -178.0(3)
C12 C11 N1 C15 -0.2(4)
C2 C11 N1 C15 178.5(2)
C16 C15 N1 C11 -178.1(2)
C14 C15 N1 C11 1.5(4)
